data_4328142
loop_
_publ_author_name
'Thomas W. Myers'
'Louise A. Berben'

_publ_section_title
;
 A Sterically Demanding Iminopyridine Ligand Affords Redox-Active
 Complexes of Aluminum(III) and Gallium(III)
;
_journal_name_full 'Inorganic Chemistry'
_journal_page_first 1480
_journal_page_last 1488
_journal_paper_doi 10.1021/ic201729b
_journal_volume 51
_journal_year 2012
_chemical_formula_sum 'C32.78 H46.48 Al N2 O'
_chemical_formula_weight 511.55
_chemical_name_systematic
; 
 ? 
;
_space_group_IT_number 14
_symmetry_cell_setting monoclinic
_symmetry_space_group_name_Hall '-P 2yn'
_symmetry_space_group_name_H-M 'P 1 21/n 1'
_atom_sites_solution_hydrogens geom
_atom_sites_solution_primary direct
_atom_sites_solution_secondary difmap
_audit_creation_method SHELXL-97
_cell_angle_alpha 90.00
_cell_angle_beta 108.94(3)
_cell_angle_gamma 90.00
_cell_formula_units_Z 4
_cell_length_a 13.680(3)
_cell_length_b 15.860(3)
_cell_length_c 14.630(3)
_cell_measurement_reflns_used 90
_cell_measurement_temperature 90(2)
_cell_measurement_theta_max 28.34
_cell_measurement_theta_min 2.54
_cell_volume 3002.3(12)
_computing_cell_refinement 'Bruker Apex'
_computing_data_collection 'Bruker Apex'
_computing_data_reduction 'Bruker Saint'
_computing_molecular_graphics 'Bruker Shelxtl'
_computing_publication_material 'Bruker Shelxtl'
_computing_structure_refinement 'SHELXL-97 (Sheldrick, 2008)'
_computing_structure_solution 'SHELXS-97 (Sheldrick, 2008)'
_diffrn_ambient_temperature 90(2)
_diffrn_measured_fraction_theta_full 0.996
_diffrn_measured_fraction_theta_max 0.948
_diffrn_measurement_device_type 'CCD area detector'
_diffrn_measurement_method 'phi and omega scans'
_diffrn_radiation_monochromator graphite
_diffrn_radiation_source 'fine-focus sealed tube'
_diffrn_radiation_type MoK\a
_diffrn_radiation_wavelength 0.71073
_diffrn_reflns_av_R_equivalents 0.0237
_diffrn_reflns_av_sigmaI/netI 0.0288
_diffrn_reflns_limit_h_max 15
_diffrn_reflns_limit_h_min -16
_diffrn_reflns_limit_k_max 19
_diffrn_reflns_limit_k_min -17
_diffrn_reflns_limit_l_max 17
_diffrn_reflns_limit_l_min -21
_diffrn_reflns_number 11253
_diffrn_reflns_theta_full 25.00
_diffrn_reflns_theta_max 42.50
_diffrn_reflns_theta_min 1.77
_exptl_absorpt_coefficient_mu 0.095
_exptl_absorpt_correction_T_max 0.9915
_exptl_absorpt_correction_T_min 0.9850
_exptl_absorpt_correction_type numerical
_exptl_absorpt_process_details SADABS
_exptl_crystal_colour purple
_exptl_crystal_density_diffrn 1.132
_exptl_crystal_description block
_exptl_crystal_F_000 1120
_exptl_crystal_size_max 0.16
_exptl_crystal_size_mid 0.15
_exptl_crystal_size_min 0.09
_refine_diff_density_max 0.578
_refine_diff_density_min -0.355
_refine_diff_density_rms 0.068
_refine_ls_extinction_method none
_refine_ls_goodness_of_fit_ref 1.040
_refine_ls_hydrogen_treatment constr
_refine_ls_matrix_type full
_refine_ls_number_parameters 344
_refine_ls_number_reflns 5347
_refine_ls_number_restraints 0
_refine_ls_restrained_S_all 1.040
_refine_ls_R_factor_all 0.0600
_refine_ls_R_factor_gt 0.0553
_refine_ls_shift/su_max 0.000
_refine_ls_shift/su_mean 0.000
_refine_ls_structure_factor_coef Fsqd
_refine_ls_weighting_details 'calc w=1/[\s^2^(Fo^2^)+(0.0909P)^2^+1.9486P] where P=(Fo^2^+2Fc^2^)/3'
_refine_ls_weighting_scheme calc
_refine_ls_wR_factor_gt 0.1508
_refine_ls_wR_factor_ref 0.1562
_reflns_number_gt 4819
_reflns_number_total 5347
_reflns_threshold_expression >2sigma(I)
_cod_data_source_file ic201729b_si_002_6.cif
_cod_data_source_block twm27a
_cod_original_cell_volume 3002.3(10)
_cod_database_code 4328142

loop_
_symmetry_equiv_pos_as_xyz
'x, y, z'
'-x+1/2, y+1/2, -z+1/2'
'-x, -y, -z'
'x-1/2, -y-1/2, z-1/2'

loop_
_atom_site_label
_atom_site_type_symbol
_atom_site_fract_x
_atom_site_fract_y
_atom_site_fract_z
_atom_site_U_iso_or_equiv
_atom_site_adp_type
_atom_site_occupancy
_atom_site_symmetry_multiplicity
_atom_site_calc_flag
_atom_site_refinement_flags
_atom_site_disorder_assembly
_atom_site_disorder_group
Al1 Al 0.02262(4) 0.87986(3) 0.79590(4) 0.02147(17) Uani 1 1 d . A .
O1 O -0.04907(11) 0.98564(9) 0.75626(11) 0.0326(3) Uani 1 1 d . . .
N1 N -0.07435(12) 0.79862(10) 0.78910(11) 0.0232(3) Uani 1 1 d . . .
N2 N 0.03570(11) 0.83920(9) 0.68227(11) 0.0206(3) Uani 1 1 d . . .
C1 C -0.10095(14) 0.75568(11) 0.69907(13) 0.0228(4) Uani 1 1 d . A .
C2 C -0.04475(13) 0.77821(11) 0.64091(13) 0.0204(4) Uani 1 1 d . A .
C3 C -0.05760(13) 0.74981(11) 0.54419(13) 0.0223(4) Uani 1 1 d . . .
H3A H -0.1132 0.7132 0.5125 0.027 Uiso 1 1 calc R A .
C4 C 0.00848(14) 0.77456(11) 0.49796(13) 0.0235(4) Uani 1 1 d . A .
H4A H -0.0015 0.7555 0.4340 0.028 Uiso 1 1 calc R . .
C5 C 0.09413(14) 0.82964(12) 0.54469(13) 0.0236(4) Uani 1 1 d . . .
H5A H 0.1420 0.8454 0.5130 0.028 Uiso 1 1 calc R A .
C6 C 0.10489(13) 0.85835(11) 0.63437(13) 0.0210(4) Uani 1 1 d . A .
C7 C -0.10232(14) 0.76309(12) 0.86706(13) 0.0239(4) Uani 1 1 d . A .
C8 C -0.04220(14) 0.69761(12) 0.92348(14) 0.0262(4) Uani 1 1 d . . .
C9 C -0.06464(16) 0.66973(13) 1.00499(14) 0.0295(4) Uani 1 1 d . A .
H9A H -0.0235 0.6265 1.0439 0.035 Uiso 1 1 calc R . .
C10 C -0.14521(16) 0.70358(13) 1.03016(15) 0.0312(4) Uani 1 1 d . . .
H10A H -0.1584 0.6846 1.0866 0.037 Uiso 1 1 calc R A .
C11 C -0.20679(16) 0.76537(13) 0.97257(15) 0.0298(4) Uani 1 1 d . A .
H11A H -0.2633 0.7875 0.9892 0.036 Uiso 1 1 calc R . .
C12 C -0.18723(15) 0.79562(12) 0.89064(14) 0.0265(4) Uani 1 1 d . . .
C13 C 0.04499(15) 0.65515(13) 0.89754(15) 0.0303(4) Uani 1 1 d . A .
H13A H 0.0511 0.6832 0.8384 0.036 Uiso 1 1 calc R . .
C14 C 0.14855(17) 0.66400(16) 0.97826(18) 0.0425(5) Uani 1 1 d . . .
H14A H 0.1637 0.7239 0.9927 0.064 Uiso 1 1 calc R A .
H14B H 0.2033 0.6387 0.9576 0.064 Uiso 1 1 calc R . .
H14C H 0.1451 0.6351 1.0363 0.064 Uiso 1 1 calc R . .
C15 C 0.02020(19) 0.56182(15) 0.87413(19) 0.0410(5) Uani 1 1 d . . .
H15A H -0.0463 0.5568 0.8223 0.061 Uiso 1 1 calc R A .
H15B H 0.0163 0.5326 0.9319 0.061 Uiso 1 1 calc R . .
H15C H 0.0747 0.5363 0.8532 0.061 Uiso 1 1 calc R . .
C16 C -0.25816(16) 0.86255(13) 0.82900(15) 0.0311(4) Uani 1 1 d . A .
H16A H -0.2335 0.8755 0.7732 0.037 Uiso 1 1 calc R . .
C17 C -0.2537(2) 0.94367(15) 0.88593(18) 0.0431(5) Uani 1 1 d . . .
H17A H -0.1820 0.9632 0.9116 0.065 Uiso 1 1 calc R A .
H17B H -0.2803 0.9331 0.9395 0.065 Uiso 1 1 calc R . .
H17C H -0.2960 0.9870 0.8433 0.065 Uiso 1 1 calc R . .
C18 C -0.37050(17) 0.83086(17) 0.78816(19) 0.0438(6) Uani 1 1 d . . .
H18A H -0.3724 0.7786 0.7518 0.066 Uiso 1 1 calc R A .
H18B H -0.4131 0.8738 0.7452 0.066 Uiso 1 1 calc R . .
H18C H -0.3974 0.8200 0.8415 0.066 Uiso 1 1 calc R . .
C19 C -0.18801(15) 0.69377(13) 0.67334(14) 0.0292(4) Uani 1 1 d . . .
H19A H -0.1965 0.6698 0.6095 0.044 Uiso 1 1 calc R A .
H19B H -0.2519 0.7224 0.6721 0.044 Uiso 1 1 calc R . .
H19C H -0.1727 0.6485 0.7216 0.044 Uiso 1 1 calc R . .
C20 C 0.19625(13) 0.90903(11) 0.69290(13) 0.0211(4) Uani 1 1 d . . .
C21 C 0.27738(14) 0.86738(12) 0.76231(13) 0.0237(4) Uani 1 1 d . A .
C22 C 0.36092(14) 0.91391(12) 0.82005(14) 0.0266(4) Uani 1 1 d . . .
H22A H 0.4163 0.8854 0.8662 0.032 Uiso 1 1 calc R A .
C23 C 0.36533(15) 1.00076(13) 0.81189(14) 0.0267(4) Uani 1 1 d . A .
C24 C 0.28519(15) 1.04102(12) 0.74265(14) 0.0266(4) Uani 1 1 d . . .
H24A H 0.2877 1.1005 0.7361 0.032 Uiso 1 1 calc R A .
C25 C 0.20065(14) 0.99648(12) 0.68211(14) 0.0238(4) Uani 1 1 d . A .
C26 C 0.27535(15) 0.77303(12) 0.77375(15) 0.0302(4) Uani 1 1 d . . .
H26A H 0.3378 0.7549 0.8252 0.045 Uiso 1 1 calc R A .
H26B H 0.2728 0.7458 0.7129 0.045 Uiso 1 1 calc R . .
H26C H 0.2141 0.7570 0.7906 0.045 Uiso 1 1 calc R . .
C27 C 0.45603(17) 1.05142(14) 0.87553(16) 0.0370(5) Uani 1 1 d . . .
H27A H 0.4450 1.1114 0.8591 0.056 Uiso 1 1 calc R A .
H27B H 0.5197 1.0325 0.8651 0.056 Uiso 1 1 calc R . .
H27C H 0.4619 1.0432 0.9435 0.056 Uiso 1 1 calc R . .
C28 C 0.11877(16) 1.04348(13) 0.60461(15) 0.0312(4) Uani 1 1 d . . .
H28A H 0.0650 1.0039 0.5685 0.047 Uiso 1 1 calc R A .
H28B H 0.1500 1.0702 0.5604 0.047 Uiso 1 1 calc R . .
H28C H 0.0880 1.0868 0.6345 0.047 Uiso 1 1 calc R . .
C29 C 0.13344(17) 0.90600(15) 0.91385(15) 0.0354(5) Uani 1 1 d . . .
H29A H 0.1736 0.8549 0.9385 0.053 Uiso 1 1 calc R A .
H29B H 0.1042 0.9275 0.9622 0.053 Uiso 1 1 calc R . .
H29C H 0.1786 0.9489 0.9005 0.053 Uiso 1 1 calc R . .
C30 C -0.12874(17) 0.98757(14) 0.65982(16) 0.0359(5) Uani 1 1 d . A .
H30A H -0.1502 0.9290 0.6395 0.043 Uiso 1 1 calc R . .
H30B H -0.0980 1.0116 0.6129 0.043 Uiso 1 1 calc R . .
C31 C -0.22295(19) 1.03818(16) 0.6564(2) 0.0441(6) Uani 1 1 d . . .
H31A H -0.2725 1.0368 0.5907 0.066 Uiso 1 1 calc R A .
H31B H -0.2028 1.0967 0.6747 0.066 Uiso 1 1 calc R . .
H31C H -0.2549 1.0140 0.7015 0.066 Uiso 1 1 calc R . .
C32 C 0.0001(2) 1.06878(17) 0.7861(2) 0.0270(11) Uani 0.721(11) 1 d P A 2
H32A H -0.0254 1.1095 0.7324 0.032 Uiso 0.721(11) 1 calc PR A 2
H32B H 0.0759 1.0637 0.8021 0.032 Uiso 0.721(11) 1 calc PR A 2
C33 C -0.0250(2) 1.09981(19) 0.8724(2) 0.0399(9) Uani 0.802(9) 1 d P A 2
H33A H 0.0075 1.1549 0.8920 0.060 Uiso 0.802(9) 1 calc PR A 2
H33B H 0.0011 1.0596 0.9257 0.060 Uiso 0.802(9) 1 calc PR A 2
H33C H -0.1001 1.1052 0.8561 0.060 Uiso 0.802(9) 1 calc PR A 2
C32A C -0.0374(13) 1.0582(11) 0.8252(13) 0.033(4) Uiso 0.139(6) 1 d P A 1
H32C H -0.1055 1.0816 0.8219 0.039 Uiso 0.139(6) 1 calc PR A 1
H32D H 0.0001 1.0409 0.8924 0.039 Uiso 0.139(6) 1 calc PR A 1
C33A C 0.0209(16) 1.1173(17) 0.7912(15) 0.039(5) Uiso 0.119(5) 1 d P A 1
H33D H 0.0337 1.1677 0.8321 0.059 Uiso 0.119(5) 1 calc PR A 1
H33E H -0.0178 1.1330 0.7244 0.059 Uiso 0.119(5) 1 calc PR A 1
H33F H 0.0870 1.0920 0.7936 0.059 Uiso 0.119(5) 1 calc PR A 1

loop_
_atom_site_aniso_label
_atom_site_aniso_U_11
_atom_site_aniso_U_22
_atom_site_aniso_U_33
_atom_site_aniso_U_23
_atom_site_aniso_U_13
_atom_site_aniso_U_12
Al1 0.0231(3) 0.0212(3) 0.0209(3) -0.0033(2) 0.0082(2) -0.0028(2)
O1 0.0375(8) 0.0222(7) 0.0392(8) -0.0049(6) 0.0137(6) 0.0012(6)
N1 0.0241(8) 0.0248(8) 0.0219(8) -0.0013(6) 0.0091(6) -0.0030(6)
N2 0.0197(7) 0.0197(7) 0.0217(7) -0.0011(6) 0.0060(6) -0.0008(6)
C1 0.0227(9) 0.0216(9) 0.0221(9) -0.0003(7) 0.0046(7) -0.0003(7)
C2 0.0196(8) 0.0181(8) 0.0217(9) 0.0003(7) 0.0039(6) -0.0001(6)
C3 0.0210(8) 0.0203(8) 0.0224(9) -0.0011(7) 0.0025(7) 0.0013(7)
C4 0.0250(9) 0.0241(9) 0.0197(8) -0.0013(7) 0.0048(7) 0.0029(7)
C5 0.0225(9) 0.0257(9) 0.0234(9) 0.0016(7) 0.0085(7) 0.0019(7)
C6 0.0203(8) 0.0194(8) 0.0224(8) 0.0030(7) 0.0055(7) 0.0030(7)
C7 0.0244(9) 0.0252(9) 0.0225(9) -0.0022(7) 0.0081(7) -0.0044(7)
C8 0.0260(9) 0.0260(9) 0.0270(9) -0.0013(7) 0.0090(7) -0.0031(7)
C9 0.0332(10) 0.0276(10) 0.0275(10) 0.0022(8) 0.0095(8) -0.0011(8)
C10 0.0378(11) 0.0329(11) 0.0266(10) 0.0009(8) 0.0155(8) -0.0052(8)
C11 0.0307(10) 0.0313(10) 0.0325(10) -0.0017(8) 0.0171(8) -0.0021(8)
C12 0.0264(9) 0.0257(9) 0.0284(9) -0.0021(8) 0.0103(7) -0.0034(7)
C13 0.0291(10) 0.0328(11) 0.0301(10) 0.0035(8) 0.0113(8) 0.0030(8)
C14 0.0307(11) 0.0509(14) 0.0428(13) 0.0004(11) 0.0075(9) 0.0074(10)
C15 0.0465(13) 0.0367(12) 0.0471(13) -0.0035(10) 0.0252(11) 0.0020(10)
C16 0.0290(10) 0.0331(11) 0.0343(10) 0.0031(8) 0.0144(8) 0.0023(8)
C17 0.0529(14) 0.0342(12) 0.0446(13) 0.0022(10) 0.0192(11) 0.0082(10)
C18 0.0295(11) 0.0543(15) 0.0471(13) 0.0067(11) 0.0117(9) 0.0028(10)
C19 0.0307(10) 0.0298(10) 0.0269(9) -0.0007(8) 0.0092(8) -0.0079(8)
C20 0.0204(8) 0.0220(9) 0.0218(8) -0.0001(7) 0.0079(7) -0.0003(7)
C21 0.0233(9) 0.0225(9) 0.0246(9) 0.0008(7) 0.0067(7) -0.0002(7)
C22 0.0236(9) 0.0265(10) 0.0265(9) 0.0025(7) 0.0035(7) 0.0005(7)
C23 0.0268(9) 0.0270(10) 0.0254(9) -0.0002(7) 0.0073(7) -0.0056(7)
C24 0.0292(10) 0.0200(9) 0.0308(10) 0.0007(7) 0.0099(8) -0.0023(7)
C25 0.0240(9) 0.0222(9) 0.0266(9) 0.0018(7) 0.0102(7) 0.0011(7)
C26 0.0279(10) 0.0235(10) 0.0328(10) 0.0036(8) 0.0010(8) 0.0010(7)
C27 0.0361(11) 0.0330(11) 0.0347(11) -0.0005(9) 0.0015(9) -0.0119(9)
C28 0.0301(10) 0.0249(10) 0.0347(11) 0.0064(8) 0.0049(8) 0.0004(8)
C29 0.0367(11) 0.0425(12) 0.0243(10) -0.0063(9) 0.0064(8) -0.0081(9)
C30 0.0349(11) 0.0345(11) 0.0370(11) 0.0041(9) 0.0098(9) 0.0061(9)
C31 0.0429(13) 0.0403(13) 0.0502(14) 0.0078(10) 0.0168(11) 0.0098(10)
C32 0.0302(16) 0.0145(17) 0.0387(17) -0.0023(11) 0.0144(12) -0.0036(10)
C33 0.0418(16) 0.0314(16) 0.0480(18) -0.0150(13) 0.0166(13) -0.0020(11)

loop_
_atom_type_symbol
_atom_type_description
_atom_type_scat_dispersion_real
_atom_type_scat_dispersion_imag
_atom_type_scat_source
C C 0.0033 0.0016 'International Tables Vol C Tables 4.2.6.8 and 6.1.1.4'
H H 0.0000 0.0000 'International Tables Vol C Tables 4.2.6.8 and 6.1.1.4'
N N 0.0061 0.0033 'International Tables Vol C Tables 4.2.6.8 and 6.1.1.4'
O O 0.0106 0.0060 'International Tables Vol C Tables 4.2.6.8 and 6.1.1.4'
Al Al 0.0645 0.0514 'International Tables Vol C Tables 4.2.6.8 and 6.1.1.4'

loop_
_geom_angle_atom_site_label_1
_geom_angle_atom_site_label_2
_geom_angle_atom_site_label_3
_geom_angle
N1 Al1 N2 89.17(7)
N1 Al1 O1 107.85(7)
N2 Al1 O1 102.77(7)
N1 Al1 C29 122.93(9)
N2 Al1 C29 126.94(9)
O1 Al1 C29 104.80(9)
C30 O1 C32 112.79(17)
C30 O1 C32A 120.6(6)
C32 O1 C32A 35.0(7)
C30 O1 Al1 116.70(12)
C32 O1 Al1 123.11(14)
C32A O1 Al1 122.0(6)
C1 N1 C7 119.70(15)
C1 N1 Al1 110.55(12)
C7 N1 Al1 127.66(12)
C6 N2 C2 119.30(15)
C6 N2 Al1 131.51(12)
C2 N2 Al1 109.18(11)
C2 C1 N1 115.16(16)
C2 C1 C19 125.33(17)
N1 C1 C19 119.46(16)
C1 C2 C3 128.03(16)
C1 C2 N2 114.89(16)
C3 C2 N2 117.07(15)
C4 C3 C2 120.85(16)
C4 C3 H3A 119.6
C2 C3 H3A 119.6
C3 C4 C5 120.73(17)
C3 C4 H4A 119.6
C5 C4 H4A 119.6
C6 C5 C4 118.66(17)
C6 C5 H5A 120.7
C4 C5 H5A 120.7
C5 C6 N2 122.81(16)
C5 C6 C20 122.91(16)
N2 C6 C20 114.17(15)
C12 C7 C8 119.66(17)
C12 C7 N1 120.31(17)
C8 C7 N1 119.97(17)
C9 C8 C7 118.96(18)
C9 C8 C13 118.72(18)
C7 C8 C13 122.32(17)
C10 C9 C8 121.40(19)
C10 C9 H9A 119.3
C8 C9 H9A 119.3
C9 C10 C11 119.60(19)
C9 C10 H10A 120.2
C11 C10 H10A 120.2
C10 C11 C12 121.15(19)
C10 C11 H11A 119.4
C12 C11 H11A 119.4
C11 C12 C7 119.11(18)
C11 C12 C16 119.08(18)
C7 C12 C16 121.81(17)
C8 C13 C14 111.83(18)
C8 C13 C15 110.41(17)
C14 C13 C15 110.11(19)
C8 C13 H13A 108.1
C14 C13 H13A 108.1
C15 C13 H13A 108.1
C13 C14 H14A 109.5
C13 C14 H14B 109.5
H14A C14 H14B 109.5
C13 C14 H14C 109.5
H14A C14 H14C 109.5
H14B C14 H14C 109.5
C13 C15 H15A 109.5
C13 C15 H15B 109.5
H15A C15 H15B 109.5
C13 C15 H15C 109.5
H15A C15 H15C 109.5
H15B C15 H15C 109.5
C12 C16 C17 111.14(18)
C12 C16 C18 111.48(18)
C17 C16 C18 110.21(19)
C12 C16 H16A 108.0
C17 C16 H16A 108.0
C18 C16 H16A 108.0
C16 C17 H17A 109.5
C16 C17 H17B 109.5
H17A C17 H17B 109.5
C16 C17 H17C 109.5
H17A C17 H17C 109.5
H17B C17 H17C 109.5
C16 C18 H18A 109.5
C16 C18 H18B 109.5
H18A C18 H18B 109.5
C16 C18 H18C 109.5
H18A C18 H18C 109.5
H18B C18 H18C 109.5
C1 C19 H19A 109.5
C1 C19 H19B 109.5
H19A C19 H19B 109.5
C1 C19 H19C 109.5
H19A C19 H19C 109.5
H19B C19 H19C 109.5
C25 C20 C21 119.70(16)
C25 C20 C6 121.70(16)
C21 C20 C6 118.56(16)
C22 C21 C20 119.38(17)
C22 C21 C26 120.01(17)
C20 C21 C26 120.61(16)
C23 C22 C21 121.66(17)
C23 C22 H22A 119.2
C21 C22 H22A 119.2
C24 C23 C22 118.39(17)
C24 C23 C27 120.04(18)
C22 C23 C27 121.56(18)
C23 C24 C25 121.76(18)
C23 C24 H24A 119.1
C25 C24 H24A 119.1
C24 C25 C20 119.09(17)
C24 C25 C28 119.11(17)
C20 C25 C28 121.76(17)
C21 C26 H26A 109.5
C21 C26 H26B 109.5
H26A C26 H26B 109.5
C21 C26 H26C 109.5
H26A C26 H26C 109.5
H26B C26 H26C 109.5
C23 C27 H27A 109.5
C23 C27 H27B 109.5
H27A C27 H27B 109.5
C23 C27 H27C 109.5
H27A C27 H27C 109.5
H27B C27 H27C 109.5
C25 C28 H28A 109.5
C25 C28 H28B 109.5
H28A C28 H28B 109.5
C25 C28 H28C 109.5
H28A C28 H28C 109.5
H28B C28 H28C 109.5
Al1 C29 H29A 109.5
Al1 C29 H29B 109.5
H29A C29 H29B 109.5
Al1 C29 H29C 109.5
H29A C29 H29C 109.5
H29B C29 H29C 109.5
O1 C30 C31 113.66(19)
O1 C30 H30A 108.8
C31 C30 H30A 108.8
O1 C30 H30B 108.8
C31 C30 H30B 108.8
H30A C30 H30B 107.7
C30 C31 H31A 109.5
C30 C31 H31B 109.5
H31A C31 H31B 109.5
C30 C31 H31C 109.5
H31A C31 H31C 109.5
H31B C31 H31C 109.5
O1 C32 C33 109.6(2)
O1 C32 H32A 109.7
C33 C32 H32A 109.7
O1 C32 H32B 109.7
C33 C32 H32B 109.7
H32A C32 H32B 108.2
C32 C33 H33A 109.5
C32 C33 H33B 109.5
H33A C33 H33B 109.5
C32 C33 H33C 109.5
H33A C33 H33C 109.5
H33B C33 H33C 109.5
C33A C32A O1 102.7(15)
C33A C32A H32C 111.2
O1 C32A H32C 111.2
C33A C32A H32D 111.2
O1 C32A H32D 111.2
H32C C32A H32D 109.1
C32A C33A H33D 109.5
C32A C33A H33E 109.5
H33D C33A H33E 109.5
C32A C33A H33F 109.5
H33D C33A H33F 109.5
H33E C33A H33F 109.5

loop_
_geom_bond_atom_site_label_1
_geom_bond_atom_site_label_2
_geom_bond_distance
Al1 N1 1.8286(16)
Al1 N2 1.8450(16)
Al1 O1 1.9348(15)
Al1 C29 1.936(2)
O1 C30 1.477(3)
O1 C32 1.480(3)
O1 C32A 1.504(18)
N1 C1 1.421(2)
N1 C7 1.431(2)
N2 C6 1.382(2)
N2 C2 1.443(2)
C1 C2 1.367(3)
C1 C19 1.494(3)
C2 C3 1.440(3)
C3 C4 1.351(3)
C3 H3A 0.9500
C4 C5 1.443(3)
C4 H4A 0.9500
C5 C6 1.351(3)
C5 H5A 0.9500
C6 C20 1.499(2)
C7 C12 1.412(3)
C7 C8 1.413(3)
C8 C9 1.396(3)
C8 C13 1.521(3)
C9 C10 1.379(3)
C9 H9A 0.9500
C10 C11 1.385(3)
C10 H10A 0.9500
C11 C12 1.395(3)
C11 H11A 0.9500
C12 C16 1.521(3)
C13 C14 1.528(3)
C13 C15 1.532(3)
C13 H13A 1.0000
C14 H14A 0.9800
C14 H14B 0.9800
C14 H14C 0.9800
C15 H15A 0.9800
C15 H15B 0.9800
C15 H15C 0.9800
C16 C17 1.523(3)
C16 C18 1.541(3)
C16 H16A 1.0000
C17 H17A 0.9800
C17 H17B 0.9800
C17 H17C 0.9800
C18 H18A 0.9800
C18 H18B 0.9800
C18 H18C 0.9800
C19 H19A 0.9800
C19 H19B 0.9800
C19 H19C 0.9800
C20 C25 1.399(3)
C20 C21 1.403(3)
C21 C22 1.392(3)
C21 C26 1.507(3)
C22 C23 1.386(3)
C22 H22A 0.9500
C23 C24 1.384(3)
C23 C27 1.517(3)
C24 C25 1.399(3)
C24 H24A 0.9500
C25 C28 1.507(3)
C26 H26A 0.9800
C26 H26B 0.9800
C26 H26C 0.9800
C27 H27A 0.9800
C27 H27B 0.9800
C27 H27C 0.9800
C28 H28A 0.9800
C28 H28B 0.9800
C28 H28C 0.9800
C29 H29A 0.9800
C29 H29B 0.9800
C29 H29C 0.9800
C30 C31 1.505(3)
C30 H30A 0.9900
C30 H30B 0.9900
C31 H31A 0.9800
C31 H31B 0.9800
C31 H31C 0.9800
C32 C33 1.495(4)
C32 H32A 0.9900
C32 H32B 0.9900
C33 H33A 0.9800
C33 H33B 0.9800
C33 H33C 0.9800
C32A C33A 1.42(3)
C32A H32C 0.9900
C32A H32D 0.9900
C33A H33D 0.9800
C33A H33E 0.9800
C33A H33F 0.9800

loop_
_geom_torsion_atom_site_label_1
_geom_torsion_atom_site_label_2
_geom_torsion_atom_site_label_3
_geom_torsion_atom_site_label_4
_geom_torsion
N1 Al1 O1 C30 -56.25(15)
N2 Al1 O1 C30 37.04(15)
C29 Al1 O1 C30 171.24(15)
N1 Al1 O1 C32 155.99(17)
N2 Al1 O1 C32 -110.72(18)
C29 Al1 O1 C32 23.48(19)
N1 Al1 O1 C32A 114.2(9)
N2 Al1 O1 C32A -152.5(9)
C29 Al1 O1 C32A -18.3(9)
N2 Al1 N1 C1 -8.14(12)
O1 Al1 N1 C1 95.01(13)
C29 Al1 N1 C1 -143.11(13)
N2 Al1 N1 C7 155.18(16)
O1 Al1 N1 C7 -101.67(16)
C29 Al1 N1 C7 20.2(2)
N1 Al1 N2 C6 -171.74(16)
O1 Al1 N2 C6 80.15(16)
C29 Al1 N2 C6 -39.7(2)
N1 Al1 N2 C2 9.39(12)
O1 Al1 N2 C2 -98.72(12)
C29 Al1 N2 C2 141.41(13)
C7 N1 C1 C2 -159.94(16)
Al1 N1 C1 C2 4.90(19)
C7 N1 C1 C19 22.4(2)
Al1 N1 C1 C19 -172.73(14)
N1 C1 C2 C3 -176.03(16)
C19 C1 C2 C3 1.4(3)
N1 C1 C2 N2 2.7(2)
C19 C1 C2 N2 -179.84(17)
C6 N2 C2 C1 172.12(15)
Al1 N2 C2 C1 -8.85(18)
C6 N2 C2 C3 -9.0(2)
Al1 N2 C2 C3 170.03(12)
C1 C2 C3 C4 -176.20(18)
N2 C2 C3 C4 5.1(2)
C2 C3 C4 C5 0.5(3)
C3 C4 C5 C6 -2.3(3)
C4 C5 C6 N2 -1.9(3)
C4 C5 C6 C20 174.07(16)
C2 N2 C6 C5 7.7(2)
Al1 N2 C6 C5 -171.13(14)
C2 N2 C6 C20 -168.65(15)
Al1 N2 C6 C20 12.6(2)
C1 N1 C7 C12 -102.9(2)
Al1 N1 C7 C12 95.1(2)
C1 N1 C7 C8 79.8(2)
Al1 N1 C7 C8 -82.2(2)
C12 C7 C8 C9 -3.6(3)
N1 C7 C8 C9 173.61(17)
C12 C7 C8 C13 175.18(17)
N1 C7 C8 C13 -7.6(3)
C7 C8 C9 C10 1.3(3)
C13 C8 C9 C10 -177.57(18)
C8 C9 C10 C11 1.3(3)
C9 C10 C11 C12 -1.6(3)
C10 C11 C12 C7 -0.7(3)
C10 C11 C12 C16 179.08(19)
C8 C7 C12 C11 3.4(3)
N1 C7 C12 C11 -173.88(17)
C8 C7 C12 C16 -176.44(18)
N1 C7 C12 C16 6.3(3)
C9 C8 C13 C14 -60.2(2)
C7 C8 C13 C14 120.9(2)
C9 C8 C13 C15 62.7(2)
C7 C8 C13 C15 -116.1(2)
C11 C12 C16 C17 63.0(2)
C7 C12 C16 C17 -117.2(2)
C11 C12 C16 C18 -60.4(3)
C7 C12 C16 C18 119.5(2)
C5 C6 C20 C25 84.7(2)
N2 C6 C20 C25 -99.0(2)
C5 C6 C20 C21 -97.5(2)
N2 C6 C20 C21 78.8(2)
C25 C20 C21 C22 0.5(3)
C6 C20 C21 C22 -177.41(17)
C25 C20 C21 C26 -178.70(18)
C6 C20 C21 C26 3.4(3)
C20 C21 C22 C23 1.1(3)
C26 C21 C22 C23 -179.75(19)
C21 C22 C23 C24 -1.6(3)
C21 C22 C23 C27 179.45(19)
C22 C23 C24 C25 0.5(3)
C27 C23 C24 C25 179.50(19)
C23 C24 C25 C20 1.0(3)
C23 C24 C25 C28 -176.72(18)
C21 C20 C25 C24 -1.5(3)
C6 C20 C25 C24 176.32(17)
C21 C20 C25 C28 176.20(18)
C6 C20 C25 C28 -6.0(3)
C32 O1 C30 C31 -67.8(2)
C32A O1 C30 C31 -29.4(9)
Al1 O1 C30 C31 141.15(16)
C30 O1 C32 C33 115.2(2)
C32A O1 C32 C33 3.9(10)
Al1 O1 C32 C33 -96.0(2)
C30 O1 C32A C33A -80.7(13)
C32 O1 C32A C33A 5.9(9)
Al1 O1 C32A C33A 109.3(11)
